data_7234984
loop_
_publ_author_name
'Wang, Ji-Jiang'
'Cao, Zhuang'
'Wang, Xiao'
'Tang, Long'
'Hou, Xiang-Yang'
'Ju, Ping'
'Ren, Yi-Xia'
'Chen, Xiao-Li'
'Zhang, Yu-Qi'

_publ_section_title
;
 A novel 3D Cd(ii) coordination polymer generated via in situ ligand
 synthesis involving C--O ester bond formation
;
_journal_issue 1
_journal_name_full 'RSC Advances'
_journal_page_first 307
_journal_paper_doi 10.1039/C8RA06112B
_journal_volume 9
_journal_year 2019
_chemical_formula_sum 'C40 H24 Cd2 N6 O14'
_chemical_formula_weight 1037.45
_space_group_IT_number 2
_space_group_name_Hall '-P 1'
_space_group_name_H-M_alt 'P -1'
_symmetry_space_group_name_H-M 'P -1'
_atom_sites_solution_hydrogens geom
_atom_sites_solution_primary direct
_atom_sites_solution_secondary difmap
_audit_creation_method SHELXL-97
_audit_update_record
;
2018-04-29 deposited with the CCDC.
2018-12-10 downloaded from the CCDC.
;
_cell_angle_alpha 110.148(4)
_cell_angle_beta 112.543(4)
_cell_angle_gamma 92.070(4)
_cell_formula_units_Z 2
_cell_length_a 12.140(4)
_cell_length_b 12.715(4)
_cell_length_c 13.939(4)
_cell_measurement_temperature 296(2)
_cell_volume 1830.2(10)
_computing_structure_refinement 'SHELXL-97 (Sheldrick, 1997)'
_computing_structure_solution 'SHELXS-97 (Sheldrick, 1990)'
_diffrn_ambient_temperature 296(2)
_diffrn_measured_fraction_theta_full 0.989
_diffrn_measured_fraction_theta_max 0.989
_diffrn_radiation_monochromator graphite
_diffrn_radiation_source 'fine-focus sealed tube'
_diffrn_radiation_type MoK\a
_diffrn_radiation_wavelength 0.71073
_diffrn_reflns_av_R_equivalents 0.0135
_diffrn_reflns_av_sigmaI/netI 0.0294
_diffrn_reflns_limit_h_max 14
_diffrn_reflns_limit_h_min -14
_diffrn_reflns_limit_k_max 14
_diffrn_reflns_limit_k_min -15
_diffrn_reflns_limit_l_max 16
_diffrn_reflns_limit_l_min -9
_diffrn_reflns_number 9667
_diffrn_reflns_theta_full 25.50
_diffrn_reflns_theta_max 25.50
_diffrn_reflns_theta_min 1.72
_exptl_absorpt_coefficient_mu 1.247
_exptl_crystal_density_diffrn 1.883
_exptl_crystal_density_method 'not measured'
_exptl_crystal_F_000 1028
_refine_diff_density_max 0.490
_refine_diff_density_min -0.557
_refine_diff_density_rms 0.117
_refine_ls_extinction_method none
_refine_ls_goodness_of_fit_ref 1.095
_refine_ls_hydrogen_treatment mixed
_refine_ls_matrix_type full
_refine_ls_number_parameters 575
_refine_ls_number_reflns 6750
_refine_ls_number_restraints 4
_refine_ls_restrained_S_all 1.095
_refine_ls_R_factor_all 0.0398
_refine_ls_R_factor_gt 0.0273
_refine_ls_shift/su_max 0.001
_refine_ls_shift/su_mean 0.000
_refine_ls_structure_factor_coef Fsqd
_refine_ls_weighting_details 'calc w=1/[\s^2^(Fo^2^)+(0.0499P)^2^+0.1536P] where P=(Fo^2^+2Fc^2^)/3'
_refine_ls_weighting_scheme calc
_refine_ls_wR_factor_gt 0.0697
_refine_ls_wR_factor_ref 0.0867
_reflns_number_gt 5556
_reflns_number_total 6750
_reflns_threshold_expression >2sigma(I)
_cod_data_source_file c8ra06112b2.cif
_cod_data_source_block t_CCDC2
_cod_original_cell_volume 1830.1(9)
_cod_original_sg_symbol_H-M P-1
_cod_database_code 7234984

loop_
_symmetry_equiv_pos_as_xyz
'x, y, z'
'-x, -y, -z'

loop_
_atom_site_label
_atom_site_type_symbol
_atom_site_fract_x
_atom_site_fract_y
_atom_site_fract_z
_atom_site_U_iso_or_equiv
_atom_site_adp_type
_atom_site_occupancy
_atom_site_symmetry_multiplicity
_atom_site_calc_flag
_atom_site_refinement_flags
Cd1 Cd 0.61688(2) 0.76403(2) 0.84269(2) 0.03135(9) Uani 1 1 d .
Cd2 Cd 0.76824(2) 0.92696(2) 0.63075(2) 0.03049(9) Uani 1 1 d .
O1 O 0.7546(2) 0.8491(2) 0.8009(2) 0.0341(6) Uani 1 1 d .
O2 O 0.8529(2) 0.7881(2) 0.6925(2) 0.0389(6) Uani 1 1 d .
O3 O 1.0852(2) 0.9605(2) 1.1995(2) 0.0403(6) Uani 1 1 d .
O4 O 1.2347(3) 0.8656(3) 1.2275(2) 0.0572(8) Uani 1 1 d .
O5 O 1.1266(3) 0.4677(3) 0.9365(3) 0.0755(11) Uani 1 1 d .
O6 O 0.9585(3) 0.4106(2) 0.7922(3) 0.0782(12) Uani 1 1 d .
O7 O 0.7035(2) 0.6153(2) 0.8543(2) 0.0378(6) Uani 1 1 d .
O8 O 0.6324(4) 0.4300(3) 0.7779(3) 0.0713(11) Uani 1 1 d .
O9 O 0.4792(2) 0.2943(2) 0.3521(2) 0.0461(7) Uani 1 1 d .
O10 O 0.5944(3) 0.3541(2) 0.2855(2) 0.0490(7) Uani 1 1 d .
O11 O 1.0740(3) 0.5938(3) 0.7104(3) 0.0640(9) Uani 1 1 d .
O12 O 0.9852(3) 0.6184(2) 0.5542(3) 0.0515(7) Uani 1 1 d .
O13 O 0.5701(3) 0.8807(3) 0.5842(2) 0.0436(7) Uani 1 1 d D
O14 O 0.4141(3) 0.7935(3) 0.3694(3) 0.0661(10) Uani 1 1 d D
N1 N 1.0332(3) 0.4857(3) 0.8752(3) 0.0405(8) Uani 1 1 d .
N2 N 0.9839(3) 0.5865(3) 0.6282(3) 0.0376(8) Uani 1 1 d .
N3 N 0.5451(3) 0.7480(3) 0.9711(2) 0.0356(7) Uani 1 1 d .
N4 N 0.6658(3) 0.9438(2) 0.9892(2) 0.0333(7) Uani 1 1 d .
N5 N 0.7454(3) 0.7989(2) 0.4539(2) 0.0358(7) Uani 1 1 d .
N6 N 0.8211(3) 1.0302(2) 0.5357(2) 0.0344(7) Uani 1 1 d .
C1 C 0.8332(3) 0.7973(3) 0.7768(3) 0.0262(7) Uani 1 1 d .
C2 C 0.9141(3) 0.7499(3) 0.8585(3) 0.0245(7) Uani 1 1 d .
C3 C 0.9782(3) 0.8241(3) 0.9695(3) 0.0287(7) Uani 1 1 d .
H3 H 0.9644 0.8984 0.9919 0.034 Uiso 1 1 calc R
C4 C 1.0628(3) 0.7909(3) 1.0488(3) 0.0274(7) Uani 1 1 d .
C5 C 1.0820(3) 0.6794(3) 1.0142(3) 0.0302(8) Uani 1 1 d .
H5 H 1.1418 0.6563 1.0640 0.036 Uiso 1 1 calc R
C6 C 1.0114(3) 0.6036(3) 0.9054(3) 0.0274(7) Uani 1 1 d .
C7 C 0.9258(3) 0.6346(3) 0.8246(3) 0.0247(7) Uani 1 1 d .
C8 C 1.1336(3) 0.8769(3) 1.1670(3) 0.0342(8) Uani 1 1 d .
C9 C 0.8394(3) 0.5541(3) 0.7072(3) 0.0246(7) Uani 1 1 d .
C10 C 0.7242(3) 0.5030(3) 0.6867(3) 0.0260(7) Uani 1 1 d .
C11 C 0.6410(3) 0.4366(3) 0.5772(3) 0.0298(8) Uani 1 1 d .
H11 H 0.5654 0.4020 0.5650 0.036 Uiso 1 1 calc R
C12 C 0.6683(3) 0.4204(3) 0.4854(3) 0.0271(7) Uani 1 1 d .
C13 C 0.7822(3) 0.4701(3) 0.5041(3) 0.0278(7) Uani 1 1 d .
H13 H 0.8026 0.4602 0.4441 0.033 Uiso 1 1 calc R
C14 C 0.8648(3) 0.5345(3) 0.6136(3) 0.0261(7) Uani 1 1 d .
C15 C 0.6831(3) 0.5169(3) 0.7807(3) 0.0327(8) Uani 1 1 d .
C16 C 0.5751(3) 0.3523(3) 0.3664(3) 0.0314(8) Uani 1 1 d .
C17 C 0.4870(4) 0.6517(3) 0.9611(3) 0.0486(11) Uani 1 1 d .
H17 H 0.4793 0.5843 0.9024 0.058 Uiso 1 1 calc R
C18 C 0.4373(4) 0.6473(4) 1.0346(4) 0.0557(12) Uani 1 1 d .
H18 H 0.3972 0.5783 1.0253 0.067 Uiso 1 1 calc R
C19 C 0.4482(4) 0.7467(4) 1.1214(4) 0.0519(11) Uani 1 1 d .
H19 H 0.4142 0.7456 1.1706 0.062 Uiso 1 1 calc R
C20 C 0.5105(3) 0.8494(3) 1.1356(3) 0.0381(9) Uani 1 1 d .
C21 C 0.5316(4) 0.9565(4) 1.2274(3) 0.0445(10) Uani 1 1 d .
H21 H 0.5006 0.9594 1.2796 0.053 Uiso 1 1 calc R
C22 C 0.5950(3) 1.0520(3) 1.2389(3) 0.0403(9) Uani 1 1 d .
H22 H 0.6083 1.1194 1.2998 0.048 Uiso 1 1 calc R
C23 C 0.6435(3) 1.0531(3) 1.1591(3) 0.0333(8) Uani 1 1 d .
C24 C 0.7134(3) 1.1502(3) 1.1698(3) 0.0405(9) Uani 1 1 d .
H24 H 0.7303 1.2191 1.2301 0.049 Uiso 1 1 calc R
C25 C 0.7565(4) 1.1426(3) 1.0904(3) 0.0458(10) Uani 1 1 d .
H25 H 0.8023 1.2063 1.0959 0.055 Uiso 1 1 calc R
C26 C 0.7306(4) 1.0381(3) 1.0018(3) 0.0426(9) Uani 1 1 d .
H26 H 0.7602 1.0339 0.9484 0.051 Uiso 1 1 calc R
C27 C 0.6233(3) 0.9497(3) 1.0676(3) 0.0293(7) Uani 1 1 d .
C28 C 0.5573(3) 0.8470(3) 1.0571(3) 0.0304(8) Uani 1 1 d .
C29 C 0.7064(4) 0.6874(3) 0.4137(3) 0.0496(11) Uani 1 1 d .
H29 H 0.6791 0.6578 0.4548 0.059 Uiso 1 1 calc R
C30 C 0.7041(5) 0.6117(4) 0.3119(4) 0.0590(13) Uani 1 1 d .
H30 H 0.6753 0.5338 0.2862 0.071 Uiso 1 1 calc R
C31 C 0.7444(4) 0.6535(4) 0.2513(3) 0.0539(12) Uani 1 1 d .
H31 H 0.7444 0.6043 0.1841 0.065 Uiso 1 1 calc R
C32 C 0.7861(4) 0.7711(3) 0.2905(3) 0.0412(9) Uani 1 1 d .
C33 C 0.8318(4) 0.8211(4) 0.2315(3) 0.0514(11) Uani 1 1 d .
H33 H 0.8328 0.7749 0.1637 0.062 Uiso 1 1 calc R
C34 C 0.8730(4) 0.9347(4) 0.2742(4) 0.0491(11) Uani 1 1 d .
H34 H 0.9036 0.9652 0.2355 0.059 Uiso 1 1 calc R
C35 C 0.8713(3) 1.0106(3) 0.3778(3) 0.0384(9) Uani 1 1 d .
C36 C 0.9121(4) 1.1284(4) 0.4242(4) 0.0486(11) Uani 1 1 d .
H36 H 0.9445 1.1621 0.3888 0.058 Uiso 1 1 calc R
C37 C 0.9048(4) 1.1945(4) 0.5215(4) 0.0518(11) Uani 1 1 d .
H37 H 0.9295 1.2734 0.5511 0.062 Uiso 1 1 calc R
C38 C 0.8598(4) 1.1424(3) 0.5760(3) 0.0448(10) Uani 1 1 d .
H38 H 0.8569 1.1879 0.6430 0.054 Uiso 1 1 calc R
C39 C 0.8259(3) 0.9638(3) 0.4372(3) 0.0324(8) Uani 1 1 d .
C40 C 0.7845(3) 0.8418(3) 0.3932(3) 0.0329(8) Uani 1 1 d .
H14B H 0.396(6) 0.7220(18) 0.324(4) 0.12(3) Uiso 1 1 d D
H14A H 0.354(4) 0.815(5) 0.327(4) 0.09(2) Uiso 1 1 d D
H13A H 0.561(5) 0.830(3) 0.611(4) 0.077(18) Uiso 1 1 d D
H13B H 0.520(4) 0.858(5) 0.5134(15) 0.089(19) Uiso 1 1 d D

loop_
_atom_site_aniso_label
_atom_site_aniso_U_11
_atom_site_aniso_U_22
_atom_site_aniso_U_33
_atom_site_aniso_U_23
_atom_site_aniso_U_13
_atom_site_aniso_U_12
Cd1 0.03276(16) 0.03280(15) 0.02068(14) 0.00465(11) 0.00917(11) -0.00157(11)
Cd2 0.03428(16) 0.02677(14) 0.02121(14) 0.00702(10) 0.00481(11) 0.00212(11)
O1 0.0276(13) 0.0353(13) 0.0384(15) 0.0167(11) 0.0108(11) 0.0062(11)
O2 0.0596(18) 0.0338(14) 0.0257(13) 0.0134(11) 0.0181(13) 0.0165(12)
O3 0.0448(16) 0.0362(14) 0.0281(14) 0.0031(11) 0.0124(12) 0.0001(12)
O4 0.0438(17) 0.069(2) 0.0289(15) 0.0078(14) -0.0043(13) 0.0089(15)
O5 0.075(2) 0.051(2) 0.065(2) 0.0135(16) 0.0004(19) 0.0335(18)
O6 0.089(3) 0.0301(16) 0.060(2) 0.0019(15) -0.0102(19) 0.0114(16)
O7 0.0483(16) 0.0346(14) 0.0301(14) 0.0083(11) 0.0197(12) 0.0097(12)
O8 0.118(3) 0.0428(17) 0.057(2) 0.0021(14) 0.059(2) -0.0200(18)
O9 0.0359(15) 0.0500(16) 0.0317(15) 0.0092(12) 0.0013(12) -0.0143(12)
O10 0.0508(17) 0.0600(18) 0.0216(14) 0.0059(12) 0.0107(13) -0.0046(14)
O11 0.0278(16) 0.098(3) 0.0418(18) 0.0081(17) 0.0084(14) -0.0058(16)
O12 0.0585(19) 0.0427(16) 0.063(2) 0.0180(14) 0.0389(17) 0.0003(14)
O13 0.0410(17) 0.0521(17) 0.0306(16) 0.0149(13) 0.0097(13) 0.0013(13)
O14 0.079(3) 0.053(2) 0.0360(18) 0.0136(16) -0.0036(17) 0.0172(18)
N1 0.049(2) 0.0316(17) 0.0321(18) 0.0101(14) 0.0098(16) 0.0090(15)
N2 0.0361(19) 0.0331(16) 0.0344(18) -0.0027(13) 0.0205(16) -0.0038(13)
N3 0.0390(18) 0.0352(17) 0.0243(16) 0.0056(13) 0.0109(14) 0.0002(14)
N4 0.0348(17) 0.0361(16) 0.0257(16) 0.0094(13) 0.0121(13) 0.0031(13)
N5 0.0419(18) 0.0300(16) 0.0314(17) 0.0121(13) 0.0114(14) 0.0023(13)
N6 0.0360(17) 0.0325(16) 0.0277(16) 0.0124(13) 0.0061(13) 0.0008(13)
C1 0.0270(18) 0.0187(15) 0.0213(17) 0.0035(12) 0.0030(14) -0.0034(13)
C2 0.0234(17) 0.0259(16) 0.0213(17) 0.0071(13) 0.0084(14) 0.0017(13)
C3 0.0309(19) 0.0240(16) 0.0270(18) 0.0073(14) 0.0107(15) 0.0014(14)
C4 0.0275(18) 0.0310(17) 0.0207(17) 0.0086(14) 0.0087(14) 0.0007(14)
C5 0.0286(19) 0.0341(18) 0.0232(18) 0.0112(14) 0.0062(15) 0.0038(15)
C6 0.0285(18) 0.0247(16) 0.0273(18) 0.0097(14) 0.0103(15) 0.0043(14)
C7 0.0262(17) 0.0224(15) 0.0208(17) 0.0048(13) 0.0089(14) -0.0004(13)
C8 0.033(2) 0.039(2) 0.0218(18) 0.0087(15) 0.0064(16) -0.0054(16)
C9 0.0279(18) 0.0192(15) 0.0206(16) 0.0051(12) 0.0067(14) 0.0035(13)
C10 0.0303(18) 0.0240(16) 0.0209(17) 0.0063(13) 0.0103(14) 0.0015(14)
C11 0.0285(18) 0.0266(17) 0.0290(19) 0.0068(14) 0.0110(15) -0.0013(14)
C12 0.0288(18) 0.0208(16) 0.0235(17) 0.0033(13) 0.0078(14) 0.0009(13)
C13 0.0352(19) 0.0238(16) 0.0211(17) 0.0033(13) 0.0137(15) 0.0013(14)
C14 0.0259(17) 0.0209(15) 0.0282(18) 0.0064(13) 0.0111(14) 0.0008(13)
C15 0.037(2) 0.0326(19) 0.0275(19) 0.0084(15) 0.0166(16) -0.0002(16)
C16 0.033(2) 0.0226(16) 0.0271(19) 0.0040(14) 0.0063(16) 0.0020(14)
C17 0.065(3) 0.037(2) 0.036(2) 0.0065(17) 0.021(2) -0.005(2)
C18 0.067(3) 0.053(3) 0.049(3) 0.018(2) 0.028(2) -0.005(2)
C19 0.063(3) 0.060(3) 0.044(3) 0.022(2) 0.032(2) 0.004(2)
C20 0.035(2) 0.049(2) 0.031(2) 0.0145(17) 0.0162(17) 0.0083(17)
C21 0.046(2) 0.058(3) 0.033(2) 0.0147(19) 0.0232(19) 0.015(2)
C22 0.041(2) 0.045(2) 0.030(2) 0.0068(17) 0.0152(17) 0.0144(18)
C23 0.0272(19) 0.040(2) 0.0248(18) 0.0079(15) 0.0068(15) 0.0104(15)
C24 0.042(2) 0.0298(19) 0.037(2) 0.0035(16) 0.0121(18) 0.0068(16)
C25 0.047(2) 0.035(2) 0.048(3) 0.0098(18) 0.019(2) 0.0014(18)
C26 0.044(2) 0.042(2) 0.041(2) 0.0114(18) 0.0217(19) 0.0023(18)
C27 0.0248(18) 0.0335(18) 0.0237(18) 0.0076(14) 0.0073(14) 0.0074(14)
C28 0.0280(18) 0.0359(19) 0.0231(18) 0.0102(14) 0.0077(15) 0.0064(15)
C29 0.066(3) 0.034(2) 0.041(2) 0.0133(18) 0.016(2) 0.0004(19)
C30 0.076(3) 0.036(2) 0.041(3) 0.0044(19) 0.010(2) 0.001(2)
C31 0.065(3) 0.050(3) 0.032(2) 0.0061(19) 0.014(2) 0.018(2)
C32 0.038(2) 0.050(2) 0.030(2) 0.0132(17) 0.0099(17) 0.0137(18)
C33 0.050(3) 0.072(3) 0.035(2) 0.020(2) 0.020(2) 0.022(2)
C34 0.038(2) 0.079(3) 0.046(3) 0.036(2) 0.023(2) 0.018(2)
C35 0.0241(19) 0.055(2) 0.040(2) 0.0290(19) 0.0081(16) 0.0088(17)
C36 0.036(2) 0.062(3) 0.055(3) 0.039(2) 0.013(2) 0.003(2)
C37 0.048(3) 0.041(2) 0.057(3) 0.025(2) 0.007(2) 0.0000(19)
C38 0.053(3) 0.031(2) 0.041(2) 0.0127(17) 0.0112(19) 0.0018(18)
C39 0.0249(18) 0.040(2) 0.0288(19) 0.0191(16) 0.0033(15) 0.0053(15)
C40 0.0276(19) 0.041(2) 0.0250(18) 0.0142(15) 0.0049(15) 0.0097(16)

loop_
_atom_type_symbol
_atom_type_description
_atom_type_scat_dispersion_real
_atom_type_scat_dispersion_imag
_atom_type_scat_source
C C 0.0033 0.0016 'International Tables Vol C Tables 4.2.6.8 and 6.1.1.4'
H H 0.0000 0.0000 'International Tables Vol C Tables 4.2.6.8 and 6.1.1.4'
N N 0.0061 0.0033 'International Tables Vol C Tables 4.2.6.8 and 6.1.1.4'
O O 0.0106 0.0060 'International Tables Vol C Tables 4.2.6.8 and 6.1.1.4'
Cd Cd -0.8075 1.2024 'International Tables Vol C Tables 4.2.6.8 and 6.1.1.4'

loop_
_geom_angle_atom_site_label_1
_geom_angle_atom_site_label_2
_geom_angle_atom_site_label_3
_geom_angle
_geom_angle_site_symmetry_1
_geom_angle_site_symmetry_3
O7 Cd1 O1 96.89(9) . .
O7 Cd1 O9 99.76(10) . 2_666
O1 Cd1 O9 76.45(9) . 2_666
O7 Cd1 N3 87.59(10) . .
O1 Cd1 N3 151.08(10) . .
O9 Cd1 N3 131.08(10) 2_666 .
O7 Cd1 N4 126.12(10) . .
O1 Cd1 N4 83.29(10) . .
O9 Cd1 N4 131.73(10) 2_666 .
N3 Cd1 N4 71.27(10) . .
O7 Cd1 O10 94.74(10) . 2_666
O1 Cd1 O10 129.81(9) . 2_666
O9 Cd1 O10 53.47(9) 2_666 2_666
N3 Cd1 O10 77.84(10) . 2_666
N4 Cd1 O10 125.97(10) . 2_666
O13 Cd2 O3 127.65(10) . 2_777
O13 Cd2 O2 104.44(11) . .
O3 Cd2 O2 80.15(9) 2_777 .
O13 Cd2 N5 91.41(11) . .
O3 Cd2 N5 140.39(11) 2_777 .
O2 Cd2 N5 84.14(10) . .
O13 Cd2 N6 116.37(11) . .
O3 Cd2 N6 93.50(10) 2_777 .
O2 Cd2 N6 131.72(10) . .
N5 Cd2 N6 70.76(10) . .
C1 O1 Cd1 120.9(2) . .
C1 O2 Cd2 106.7(2) . .
C8 O3 Cd2 103.1(2) . 2_777
C15 O7 Cd1 130.2(2) . .
C16 O9 Cd1 96.7(2) . 2_666
C16 O10 Cd1 87.8(2) . 2_666
Cd2 O13 H13A 108(4) . .
Cd2 O13 H13B 118(4) . .
H13A O13 H13B 110(5) . .
H14B O14 H14A 96(5) . .
O6 N1 O5 122.2(3) . .
O6 N1 C6 119.5(3) . .
O5 N1 C6 118.3(3) . .
O11 N2 O12 124.2(3) . .
O11 N2 C14 118.6(3) . .
O12 N2 C14 117.3(3) . .
C17 N3 C28 119.0(3) . .
C17 N3 Cd1 124.5(2) . .
C28 N3 Cd1 116.3(2) . .
C26 N4 C27 118.3(3) . .
C26 N4 Cd1 126.1(2) . .
C27 N4 Cd1 115.7(2) . .
C29 N5 C40 118.3(3) . .
C29 N5 Cd2 124.5(3) . .
C40 N5 Cd2 117.0(2) . .
C38 N6 C39 118.3(3) . .
C38 N6 Cd2 126.3(3) . .
C39 N6 Cd2 114.8(2) . .
O2 C1 O1 124.1(3) . .
O2 C1 C2 117.8(3) . .
O1 C1 C2 117.9(3) . .
C3 C2 C7 120.1(3) . .
C3 C2 C1 117.7(3) . .
C7 C2 C1 122.2(3) . .
C2 C3 C4 121.8(3) . .
C2 C3 H3 119.1 . .
C4 C3 H3 119.1 . .
C5 C4 C3 118.4(3) . .
C5 C4 C8 122.2(3) . .
C3 C4 C8 119.3(3) . .
C6 C5 C4 119.4(3) . .
C6 C5 H5 120.3 . .
C4 C5 H5 120.3 . .
C5 C6 C7 123.1(3) . .
C5 C6 N1 116.7(3) . .
C7 C6 N1 120.1(3) . .
C6 C7 C2 116.8(3) . .
C6 C7 C9 125.6(3) . .
C2 C7 C9 117.5(3) . .
O4 C8 O3 122.9(3) . .
O4 C8 C4 120.8(3) . .
O3 C8 C4 116.3(3) . .
C14 C9 C10 116.9(3) . .
C14 C9 C7 122.7(3) . .
C10 C9 C7 120.1(3) . .
C11 C10 C9 120.1(3) . .
C11 C10 C15 117.0(3) . .
C9 C10 C15 122.9(3) . .
C10 C11 C12 121.6(3) . .
C10 C11 H11 119.2 . .
C12 C11 H11 119.2 . .
C13 C12 C11 119.1(3) . .
C13 C12 C16 119.9(3) . .
C11 C12 C16 121.1(3) . .
C14 C13 C12 118.8(3) . .
C14 C13 H13 120.6 . .
C12 C13 H13 120.6 . .
C13 C14 C9 123.5(3) . .
C13 C14 N2 116.4(3) . .
C9 C14 N2 120.1(3) . .
O8 C15 O7 124.9(3) . .
O8 C15 C10 116.9(3) . .
O7 C15 C10 118.2(3) . .
O10 C16 O9 121.8(3) . .
O10 C16 C12 119.7(3) . .
O9 C16 C12 118.6(3) . .
N3 C17 C18 122.8(4) . .
N3 C17 H17 118.6 . .
C18 C17 H17 118.6 . .
C19 C18 C17 118.8(4) . .
C19 C18 H18 120.6 . .
C17 C18 H18 120.6 . .
C18 C19 C20 119.9(4) . .
C18 C19 H19 120.0 . .
C20 C19 H19 120.0 . .
C19 C20 C28 117.8(3) . .
C19 C20 C21 123.7(4) . .
C28 C20 C21 118.5(4) . .
C22 C21 C20 121.3(4) . .
C22 C21 H21 119.3 . .
C20 C21 H21 119.3 . .
C21 C22 C23 121.8(3) . .
C21 C22 H22 119.1 . .
C23 C22 H22 119.1 . .
C24 C23 C27 118.0(3) . .
C24 C23 C22 123.6(3) . .
C27 C23 C22 118.4(3) . .
C25 C24 C23 119.4(3) . .
C25 C24 H24 120.3 . .
C23 C24 H24 120.3 . .
C24 C25 C26 118.9(4) . .
C24 C25 H25 120.5 . .
C26 C25 H25 120.5 . .
N4 C26 C25 123.5(4) . .
N4 C26 H26 118.2 . .
C25 C26 H26 118.2 . .
N4 C27 C23 121.9(3) . .
N4 C27 C28 118.6(3) . .
C23 C27 C28 119.5(3) . .
N3 C28 C20 121.6(3) . .
N3 C28 C27 117.9(3) . .
C20 C28 C27 120.5(3) . .
N5 C29 C30 123.1(4) . .
N5 C29 H29 118.5 . .
C30 C29 H29 118.5 . .
C31 C30 C29 119.2(4) . .
C31 C30 H30 120.4 . .
C29 C30 H30 120.4 . .
C30 C31 C32 119.6(4) . .
C30 C31 H31 120.2 . .
C32 C31 H31 120.2 . .
C31 C32 C40 117.9(4) . .
C31 C32 C33 122.6(4) . .
C40 C32 C33 119.5(4) . .
C34 C33 C32 120.2(4) . .
C34 C33 H33 119.9 . .
C32 C33 H33 119.9 . .
C33 C34 C35 122.2(4) . .
C33 C34 H34 118.9 . .
C35 C34 H34 118.9 . .
C36 C35 C39 117.2(4) . .
C36 C35 C34 124.0(4) . .
C39 C35 C34 118.8(4) . .
C37 C36 C35 120.3(4) . .
C37 C36 H36 119.9 . .
C35 C36 H36 119.9 . .
C36 C37 C38 119.3(4) . .
C36 C37 H37 120.3 . .
C38 C37 H37 120.3 . .
N6 C38 C37 122.6(4) . .
N6 C38 H38 118.7 . .
C37 C38 H38 118.7 . .
N6 C39 C35 122.2(3) . .
N6 C39 C40 118.6(3) . .
C35 C39 C40 119.2(3) . .
N5 C40 C32 122.0(3) . .
N5 C40 C39 117.9(3) . .
C32 C40 C39 120.1(3) . .

loop_
_geom_bond_atom_site_label_1
_geom_bond_atom_site_label_2
_geom_bond_distance
_geom_bond_site_symmetry_2
Cd1 O7 2.220(3) .
Cd1 O1 2.314(3) .
Cd1 O9 2.324(3) 2_666
Cd1 N3 2.332(3) .
Cd1 N4 2.346(3) .
Cd1 O10 2.527(3) 2_666
Cd2 O13 2.234(3) .
Cd2 O3 2.251(2) 2_777
Cd2 O2 2.326(2) .
Cd2 N5 2.342(3) .
Cd2 N6 2.383(3) .
O1 C1 1.263(4) .
O2 C1 1.256(4) .
O3 C8 1.264(4) .
O3 Cd2 2.251(2) 2_777
O4 C8 1.241(5) .
O5 N1 1.215(4) .
O6 N1 1.202(4) .
O7 C15 1.256(4) .
O8 C15 1.227(4) .
O9 C16 1.264(4) .
O9 Cd1 2.324(3) 2_666
O10 C16 1.243(4) .
O10 Cd1 2.527(3) 2_666
O11 N2 1.215(4) .
O12 N2 1.236(4) .
O13 H13A 0.871(10) .
O13 H13B 0.869(10) .
O14 H14B 0.872(10) .
O14 H14A 0.869(10) .
N1 C6 1.474(4) .
N2 C14 1.477(4) .
N3 C17 1.326(5) .
N3 C28 1.362(4) .
N4 C26 1.330(5) .
N4 C27 1.357(4) .
N5 C29 1.323(5) .
N5 C40 1.358(5) .
N6 C38 1.329(5) .
N6 C39 1.368(5) .
C1 C2 1.511(4) .
C2 C3 1.381(4) .
C2 C7 1.407(4) .
C3 C4 1.392(5) .
C3 H3 0.9300 .
C4 C5 1.391(5) .
C4 C8 1.502(5) .
C5 C6 1.379(5) .
C5 H5 0.9300 .
C6 C7 1.394(5) .
C7 C9 1.510(4) .
C9 C14 1.395(5) .
C9 C10 1.401(5) .
C10 C11 1.390(5) .
C10 C15 1.530(5) .
C11 C12 1.393(5) .
C11 H11 0.9300 .
C12 C13 1.388(5) .
C12 C16 1.510(4) .
C13 C14 1.383(4) .
C13 H13 0.9300 .
C17 C18 1.390(6) .
C17 H17 0.9300 .
C18 C19 1.375(6) .
C18 H18 0.9300 .
C19 C20 1.397(6) .
C19 H19 0.9300 .
C20 C28 1.407(5) .
C20 C21 1.442(5) .
C21 C22 1.340(6) .
C21 H21 0.9300 .
C22 C23 1.447(5) .
C22 H22 0.9300 .
C23 C24 1.403(5) .
C23 C27 1.414(5) .
C24 C25 1.372(6) .
C24 H24 0.9300 .
C25 C26 1.390(5) .
C25 H25 0.9300 .
C26 H26 0.9300 .
C27 C28 1.439(5) .
C29 C30 1.403(6) .
C29 H29 0.9300 .
C30 C31 1.358(7) .
C30 H30 0.9300 .
C31 C32 1.400(6) .
C31 H31 0.9300 .
C32 C40 1.412(5) .
C32 C33 1.440(6) .
C33 C34 1.349(6) .
C33 H33 0.9300 .
C34 C35 1.442(6) .
C34 H34 0.9300 .
C35 C36 1.393(6) .
C35 C39 1.417(5) .
C36 C37 1.366(6) .
C36 H36 0.9300 .
C37 C38 1.397(6) .
C37 H37 0.9300 .
C38 H38 0.9300 .
C39 C40 1.444(5) .
